data_9014659
loop_
_publ_author_name
'Blum, D.'
'Durif, A.'
'Guitel, J.'

_publ_section_title
;
 Structure du dichromate de cadmium et d'ammonium dihydrate:
 Cd(NH4)2(Cr2O7)2(H2O)2
;
_journal_issue 1
_journal_name_full 'Acta Crystallographica, Section B'
_journal_page_first 137
_journal_page_last 139
_journal_paper_doi 10.1107/S0567740880002622
_journal_volume 36
_journal_year 1980
_chemical_formula_sum 'Cd Cr4 N2 O16'
_space_group_IT_number 15
_symmetry_space_group_name_Hall '-C 2yc'
_symmetry_space_group_name_H-M 'C 1 2/c 1'
_cell_angle_alpha 90
_cell_angle_beta 93.25
_cell_angle_gamma 90
_cell_length_a 14.48
_cell_length_b 6.974
_cell_length_c 15.86
_cell_formula_units_Z 4
_cell_volume 1599.023
_database_code_amcsd 0009698
_exptl_crystal_density_diffrn 2.511
_cod_duplicate_entry 1007041
_cod_original_formula_sum 'Cd N2 Cr4 O16'
_cod_database_code 9014659
_amcsd_formula_title Cd(NH4)2(Cr2O7)2(H2O)2

loop_
_space_group_symop_operation_xyz
x,y,z
1/2+x,1/2+y,z
x,-y,1/2+z
1/2+x,1/2-y,1/2+z
-x,y,1/2-z
1/2-x,1/2+y,1/2-z
-x,-y,-z
1/2-x,1/2-y,-z

loop_
_atom_site_label
_atom_site_fract_x
_atom_site_fract_y
_atom_site_fract_z
Cd1 0.00000 0.91166 0.25000
N1 0.13270 0.38600 0.40840
Cr1 0.24826 0.41156 0.16078
Cr2 0.10507 0.13372 0.07390
O1 0.17920 0.44040 0.23560
O2 0.35640 0.41340 0.19030
O3 0.27390 0.07940 0.40650
O4 0.22100 0.18990 0.10960
O5 0.03790 0.13370 0.15400
O6 0.39200 0.42580 0.46760
O7 0.06770 0.29510 0.00780
O8 0.47370 0.16470 0.34070

loop_
_cod_related_entry_id
_cod_related_entry_database
_cod_related_entry_code
1 AMCSD 0009698
